data_4069799
loop_
_publ_author_name
'Liu, Ailing'
'Zhang, Xiaoming'
'Chen, Wanzhi'

_publ_section_title
;
 New Pincer CC&#x2032;C Complexes of Nickel(II) via Chloronickelation of
 Alkyne-Bearing N-Heterocyclic Carbenes
;
_journal_issue 16
_journal_name_full Organometallics
_journal_page_first 4868
_journal_paper_doi 10.1021/om900419b
_journal_volume 28
_journal_year 2009
_chemical_formula_sum 'C30 H33 Cl F6 N5 Ni P'
_chemical_formula_weight 702.74
_chemical_name_systematic
; 
 ? 
;
_space_group_IT_number 14
_symmetry_cell_setting monoclinic
_symmetry_space_group_name_Hall '-P 2yn'
_symmetry_space_group_name_H-M 'P 1 21/n 1'
_atom_sites_solution_hydrogens geom
_atom_sites_solution_primary direct
_atom_sites_solution_secondary difmap
_audit_creation_method SHELXL-97
_cell_angle_alpha 90.00
_cell_angle_beta 104.3860(10)
_cell_angle_gamma 90.00
_cell_formula_units_Z 4
_cell_length_a 11.5009(12)
_cell_length_b 16.2246(14)
_cell_length_c 17.8086(19)
_cell_measurement_temperature 298(2)
_cell_volume 3218.8(6)
_computing_cell_refinement 'Bruker SMART'
_computing_data_collection 'Bruker SMART'
_computing_data_reduction 'Bruker SAINT'
_computing_molecular_graphics 'Bruker SHELXTL'
_computing_publication_material 'Bruker SHELXTL'
_computing_structure_refinement 'Bruker SHELXTL'
_computing_structure_solution 'Bruker SHELXTL'
_diffrn_ambient_temperature 298(2)
_diffrn_measured_fraction_theta_full 0.998
_diffrn_measured_fraction_theta_max 0.998
_diffrn_measurement_device_type 'CCD area detector'
_diffrn_measurement_method 'phi and omega scans'
_diffrn_radiation_monochromator graphite
_diffrn_radiation_source 'fine-focus sealed tube'
_diffrn_radiation_type MoK\a
_diffrn_radiation_wavelength 0.71073
_diffrn_reflns_av_R_equivalents 0.0267
_diffrn_reflns_av_sigmaI/netI 0.0331
_diffrn_reflns_limit_h_max 13
_diffrn_reflns_limit_h_min -13
_diffrn_reflns_limit_k_max 14
_diffrn_reflns_limit_k_min -19
_diffrn_reflns_limit_l_max 21
_diffrn_reflns_limit_l_min -21
_diffrn_reflns_number 15974
_diffrn_reflns_theta_full 25.01
_diffrn_reflns_theta_max 25.01
_diffrn_reflns_theta_min 1.72
_exptl_absorpt_coefficient_mu 0.799
_exptl_absorpt_correction_T_max 0.9316
_exptl_absorpt_correction_T_min 0.8695
_exptl_absorpt_correction_type multi-scan
_exptl_absorpt_process_details sadabs
_exptl_crystal_colour pale-yellow
_exptl_crystal_density_diffrn 1.450
_exptl_crystal_density_method 'not measured'
_exptl_crystal_description prism
_exptl_crystal_F_000 1448
_exptl_crystal_size_max 0.18
_exptl_crystal_size_mid 0.16
_exptl_crystal_size_min 0.09
_refine_diff_density_max 0.426
_refine_diff_density_min -0.345
_refine_diff_density_rms 0.055
_refine_ls_extinction_method none
_refine_ls_goodness_of_fit_ref 1.064
_refine_ls_hydrogen_treatment constr
_refine_ls_matrix_type full
_refine_ls_number_parameters 441
_refine_ls_number_reflns 5666
_refine_ls_number_restraints 0
_refine_ls_restrained_S_all 1.064
_refine_ls_R_factor_all 0.0638
_refine_ls_R_factor_gt 0.0397
_refine_ls_shift/su_max 0.001
_refine_ls_shift/su_mean 0.000
_refine_ls_structure_factor_coef Fsqd
_refine_ls_weighting_details 'calc w=1/[\s^2^(Fo^2^)+(0.0444P)^2^+3.0140P] where P=(Fo^2^+2Fc^2^)/3'
_refine_ls_weighting_scheme calc
_refine_ls_wR_factor_gt 0.0927
_refine_ls_wR_factor_ref 0.1115
_reflns_number_gt 4226
_reflns_number_total 5666
_reflns_threshold_expression >2sigma(I)
_cod_data_source_file om900419b_si_002.cif
_cod_data_source_block 090115d
_cod_depositor_comments
;
The following automatic conversions were performed:

'_symmetry_cell_setting' value 'Monoclinic' changed to 'monoclinic'
according to /home/saulius/struct/CIF-dictionaries/cif_core.dic
dictionary named 'cif_core.dic' version 2.4.2 from 2011-04-26.

Automatic conversion script
Id: cif_fix_values 1715 2011-07-08 13:25:40Z adriana 
;
_cod_original_sg_symbol_H-M P2(1)/n
_cod_database_code 4069799

loop_
_symmetry_equiv_pos_as_xyz
'x, y, z'
'-x+1/2, y+1/2, -z+1/2'
'-x, -y, -z'
'x-1/2, -y-1/2, z-1/2'

loop_
_atom_site_label
_atom_site_type_symbol
_atom_site_fract_x
_atom_site_fract_y
_atom_site_fract_z
_atom_site_U_iso_or_equiv
_atom_site_adp_type
_atom_site_occupancy
_atom_site_symmetry_multiplicity
_atom_site_calc_flag
_atom_site_refinement_flags
_atom_site_disorder_assembly
_atom_site_disorder_group
Ni1 Ni 0.09951(3) 0.09008(2) 0.24971(2) 0.03360(13) Uani 1 1 d . . .
Cl1 Cl -0.16951(9) -0.03160(6) 0.36031(5) 0.0606(3) Uani 1 1 d . . .
F1 F 0.5545(3) 0.90099(19) 0.16497(15) 0.1013(9) Uani 1 1 d . A .
F2 F 0.5182(3) 0.7887(2) 0.01643(17) 0.1260(12) Uani 1 1 d . A .
F3 F 0.6017(14) 0.7730(5) 0.1424(5) 0.123(4) Uani 0.67(3) 1 d P A 1
F4 F 0.6584(10) 0.8782(8) 0.0764(6) 0.096(3) Uani 0.67(3) 1 d P A 1
F5 F 0.4679(12) 0.9108(8) 0.0326(4) 0.113(3) Uani 0.67(3) 1 d P A 1
F6 F 0.4129(8) 0.8086(10) 0.0993(4) 0.115(4) Uani 0.67(3) 1 d P A 1
F3' F 0.520(3) 0.7707(9) 0.1395(8) 0.101(7) Uani 0.33(3) 1 d P A 2
F4' F 0.6657(18) 0.8405(17) 0.0979(14) 0.103(6) Uani 0.33(3) 1 d P A 2
F5' F 0.535(3) 0.9321(9) 0.0489(13) 0.101(6) Uani 0.33(3) 1 d P A 2
F6' F 0.3960(10) 0.8691(19) 0.0917(8) 0.104(6) Uani 0.33(3) 1 d P A 2
N1 N -0.1385(2) 0.04386(16) 0.15450(14) 0.0381(6) Uani 1 1 d . . .
N2 N -0.0564(2) 0.13491(16) 0.09703(13) 0.0372(6) Uani 1 1 d . . .
N3 N 0.1646(2) 0.11124(17) 0.40928(14) 0.0419(6) Uani 1 1 d . . .
N4 N 0.3217(2) 0.14743(18) 0.37379(15) 0.0460(7) Uani 1 1 d . . .
N5 N 0.2148(2) 0.09373(17) 0.18956(14) 0.0425(6) Uani 1 1 d . . .
P1 P 0.53353(9) 0.84494(7) 0.09027(6) 0.0564(3) Uani 1 1 d . . .
C1 C -0.1598(3) -0.0143(2) 0.21188(18) 0.0463(8) Uani 1 1 d . . .
H1A H -0.1312 -0.0684 0.2017 0.056 Uiso 1 1 calc R . .
H1B H -0.2453 -0.0182 0.2076 0.056 Uiso 1 1 calc R . .
C2 C -0.0972(3) 0.01199(19) 0.29226(18) 0.0400(7) Uani 1 1 d . . .
C3 C -0.0020(3) 0.06010(19) 0.31509(17) 0.0368(7) Uani 1 1 d . . .
C4 C 0.0426(3) 0.0826(2) 0.39986(17) 0.0435(8) Uani 1 1 d . . .
H4A H -0.0068 0.1256 0.4137 0.052 Uiso 1 1 calc R . .
H4B H 0.0408 0.0349 0.4324 0.052 Uiso 1 1 calc R . .
C5 C -0.0346(3) 0.08667(18) 0.16186(16) 0.0351(7) Uani 1 1 d . . .
C6 C -0.1729(3) 0.1224(2) 0.05203(18) 0.0458(8) Uani 1 1 d . . .
H6 H -0.2088 0.1488 0.0057 0.055 Uiso 1 1 calc R . .
C7 C -0.2231(3) 0.0654(2) 0.08784(18) 0.0449(8) Uani 1 1 d . . .
H7 H -0.3004 0.0443 0.0711 0.054 Uiso 1 1 calc R . .
C8 C 0.0248(3) 0.19584(19) 0.07958(17) 0.0364(7) Uani 1 1 d . . .
C9 C 0.0788(3) 0.1816(2) 0.01872(18) 0.0431(8) Uani 1 1 d . . .
C10 C 0.1572(3) 0.2408(2) 0.0031(2) 0.0519(9) Uani 1 1 d . . .
H10 H 0.1924 0.2326 -0.0380 0.062 Uiso 1 1 calc R . .
C11 C 0.1837(3) 0.3115(2) 0.0473(2) 0.0535(9) Uani 1 1 d . . .
C12 C 0.1263(3) 0.3242(2) 0.1062(2) 0.0482(8) Uani 1 1 d . . .
H12 H 0.1427 0.3721 0.1355 0.058 Uiso 1 1 calc R . .
C13 C 0.0449(3) 0.2679(2) 0.12300(17) 0.0400(7) Uani 1 1 d . . .
C14 C 0.0568(4) 0.1032(2) -0.0284(2) 0.0629(10) Uani 1 1 d . . .
H14A H 0.0881 0.0572 0.0042 0.094 Uiso 1 1 calc R . .
H14B H 0.0961 0.1067 -0.0700 0.094 Uiso 1 1 calc R . .
H14C H -0.0280 0.0960 -0.0494 0.094 Uiso 1 1 calc R . .
C15 C 0.2744(4) 0.3735(3) 0.0319(3) 0.0904(15) Uani 1 1 d . . .
H15A H 0.2667 0.4243 0.0578 0.136 Uiso 1 1 calc R . .
H15B H 0.2596 0.3830 -0.0229 0.136 Uiso 1 1 calc R . .
H15C H 0.3541 0.3521 0.0511 0.136 Uiso 1 1 calc R . .
C16 C -0.0206(3) 0.2863(2) 0.1844(2) 0.0565(9) Uani 1 1 d . . .
H16A H -0.1055 0.2833 0.1622 0.085 Uiso 1 1 calc R . .
H16B H 0.0001 0.3407 0.2047 0.085 Uiso 1 1 calc R . .
H16C H 0.0019 0.2467 0.2255 0.085 Uiso 1 1 calc R . .
C17 C 0.2088(3) 0.1163(2) 0.34594(17) 0.0384(7) Uani 1 1 d . . .
C18 C 0.2461(3) 0.1382(2) 0.4749(2) 0.0586(10) Uani 1 1 d . . .
H18 H 0.2349 0.1404 0.5249 0.070 Uiso 1 1 calc R . .
C19 C 0.3442(3) 0.1606(2) 0.4531(2) 0.0591(10) Uani 1 1 d . . .
H19 H 0.4147 0.1813 0.4851 0.071 Uiso 1 1 calc R . .
C20 C 0.4074(3) 0.1697(2) 0.33005(19) 0.0450(8) Uani 1 1 d . . .
C21 C 0.4007(3) 0.2474(2) 0.29708(19) 0.0464(8) Uani 1 1 d . . .
C22 C 0.4860(3) 0.2676(2) 0.2567(2) 0.0576(10) Uani 1 1 d . . .
H22 H 0.4819 0.3189 0.2328 0.069 Uiso 1 1 calc R . .
C23 C 0.5772(4) 0.2135(3) 0.2509(2) 0.0649(11) Uani 1 1 d . . .
C24 C 0.5810(4) 0.1384(3) 0.2863(3) 0.0719(12) Uani 1 1 d . . .
H24 H 0.6426 0.1022 0.2838 0.086 Uiso 1 1 calc R . .
C25 C 0.4969(3) 0.1140(2) 0.3257(2) 0.0604(10) Uani 1 1 d . . .
C26 C 0.3050(3) 0.3081(3) 0.3044(2) 0.0668(11) Uani 1 1 d . . .
H26A H 0.2276 0.2868 0.2784 0.100 Uiso 1 1 calc R . .
H26B H 0.3183 0.3596 0.2813 0.100 Uiso 1 1 calc R . .
H26C H 0.3082 0.3165 0.3583 0.100 Uiso 1 1 calc R . .
C27 C 0.6681(5) 0.2371(3) 0.2057(3) 0.1008(18) Uani 1 1 d . . .
H27A H 0.7420 0.2081 0.2264 0.151 Uiso 1 1 calc R . .
H27B H 0.6825 0.2954 0.2100 0.151 Uiso 1 1 calc R . .
H27C H 0.6375 0.2226 0.1522 0.151 Uiso 1 1 calc R . .
C28 C 0.5021(5) 0.0293(3) 0.3619(4) 0.109(2) Uani 1 1 d . . .
H28A H 0.5130 0.0347 0.4169 0.163 Uiso 1 1 calc R . .
H28B H 0.5681 -0.0010 0.3516 0.163 Uiso 1 1 calc R . .
H28C H 0.4286 0.0005 0.3402 0.163 Uiso 1 1 calc R . .
C29 C 0.2841(3) 0.0887(2) 0.15425(19) 0.0474(8) Uani 1 1 d . . .
C30 C 0.3718(4) 0.0831(3) 0.1077(2) 0.0772(13) Uani 1 1 d . . .
H30A H 0.3330 0.0637 0.0567 0.116 Uiso 1 1 calc R . .
H30B H 0.4343 0.0454 0.1317 0.116 Uiso 1 1 calc R . .
H30C H 0.4058 0.1365 0.1041 0.116 Uiso 1 1 calc R . .

loop_
_atom_site_aniso_label
_atom_site_aniso_U_11
_atom_site_aniso_U_22
_atom_site_aniso_U_33
_atom_site_aniso_U_23
_atom_site_aniso_U_13
_atom_site_aniso_U_12
Ni1 0.0299(2) 0.0417(2) 0.0304(2) 0.00161(17) 0.00970(15) -0.00336(17)
Cl1 0.0591(6) 0.0725(6) 0.0564(5) 0.0122(5) 0.0261(5) -0.0206(5)
F1 0.112(2) 0.121(2) 0.0785(17) -0.0271(17) 0.0390(16) -0.0242(18)
F2 0.170(3) 0.126(3) 0.086(2) -0.0372(19) 0.040(2) -0.047(2)
F3 0.126(8) 0.110(4) 0.116(4) 0.041(4) 0.000(5) 0.024(5)
F4 0.086(5) 0.119(7) 0.096(5) -0.010(4) 0.047(4) -0.043(5)
F5 0.109(7) 0.111(6) 0.099(4) 0.027(4) -0.015(4) 0.026(5)
F6 0.078(4) 0.149(11) 0.131(5) -0.013(6) 0.051(4) -0.049(6)
F3' 0.14(2) 0.083(7) 0.083(8) 0.019(5) 0.036(11) -0.018(10)
F4' 0.074(7) 0.125(16) 0.121(13) -0.005(11) 0.047(7) 0.016(10)
F5' 0.121(15) 0.098(8) 0.096(11) 0.023(7) 0.048(10) -0.013(9)
F6' 0.071(6) 0.123(16) 0.116(8) -0.001(8) 0.017(6) -0.004(7)
N1 0.0361(14) 0.0415(15) 0.0364(14) -0.0008(12) 0.0087(12) -0.0061(12)
N2 0.0365(14) 0.0430(15) 0.0309(13) 0.0019(11) 0.0059(11) -0.0032(12)
N3 0.0424(15) 0.0530(17) 0.0303(13) 0.0002(12) 0.0091(12) -0.0106(13)
N4 0.0385(15) 0.0579(18) 0.0404(15) 0.0001(13) 0.0078(12) -0.0122(13)
N5 0.0346(14) 0.0591(18) 0.0349(14) 0.0006(13) 0.0106(12) -0.0006(13)
P1 0.0532(6) 0.0672(7) 0.0498(5) 0.0062(5) 0.0147(5) -0.0103(5)
C1 0.0447(19) 0.048(2) 0.0475(19) 0.0001(16) 0.0139(16) -0.0132(16)
C2 0.0418(18) 0.0409(18) 0.0417(17) 0.0062(14) 0.0185(15) -0.0048(15)
C3 0.0344(16) 0.0420(17) 0.0364(16) 0.0044(14) 0.0133(13) 0.0002(14)
C4 0.0413(18) 0.054(2) 0.0385(17) 0.0016(15) 0.0157(14) -0.0075(16)
C5 0.0350(16) 0.0373(16) 0.0354(16) -0.0016(14) 0.0135(13) -0.0025(14)
C6 0.0393(18) 0.058(2) 0.0352(17) 0.0015(15) -0.0006(15) -0.0001(16)
C7 0.0334(17) 0.057(2) 0.0416(18) -0.0068(16) 0.0043(15) -0.0058(15)
C8 0.0366(17) 0.0396(17) 0.0332(16) 0.0062(13) 0.0093(13) 0.0027(14)
C9 0.050(2) 0.0426(19) 0.0395(17) 0.0041(14) 0.0166(15) 0.0062(15)
C10 0.057(2) 0.057(2) 0.052(2) 0.0111(18) 0.0307(17) 0.0102(18)
C11 0.050(2) 0.048(2) 0.068(2) 0.0163(19) 0.0261(19) 0.0015(17)
C12 0.052(2) 0.0392(19) 0.053(2) 0.0001(16) 0.0131(17) -0.0024(16)
C13 0.0396(18) 0.0428(18) 0.0380(17) 0.0031(14) 0.0103(14) 0.0054(15)
C14 0.081(3) 0.060(2) 0.054(2) -0.0094(19) 0.029(2) -0.001(2)
C15 0.090(3) 0.075(3) 0.121(4) 0.017(3) 0.052(3) -0.019(3)
C16 0.065(2) 0.058(2) 0.053(2) -0.0087(18) 0.0261(19) 0.0001(19)
C17 0.0333(17) 0.0446(18) 0.0379(17) 0.0010(14) 0.0097(14) -0.0039(14)
C18 0.066(3) 0.075(3) 0.0325(18) -0.0041(18) 0.0096(17) -0.018(2)
C19 0.053(2) 0.079(3) 0.0390(19) -0.0045(18) -0.0008(17) -0.023(2)
C20 0.0326(17) 0.054(2) 0.0480(19) -0.0073(16) 0.0097(15) -0.0138(15)
C21 0.0420(19) 0.053(2) 0.0445(19) -0.0077(16) 0.0106(15) -0.0080(16)
C22 0.062(2) 0.056(2) 0.056(2) -0.0038(18) 0.0182(19) -0.018(2)
C23 0.057(2) 0.068(3) 0.080(3) -0.015(2) 0.036(2) -0.018(2)
C24 0.052(2) 0.059(3) 0.113(4) -0.010(3) 0.038(2) -0.004(2)
C25 0.048(2) 0.051(2) 0.084(3) -0.001(2) 0.018(2) -0.0076(18)
C26 0.061(2) 0.068(3) 0.071(3) 0.002(2) 0.015(2) 0.007(2)
C27 0.096(4) 0.104(4) 0.128(4) -0.018(3) 0.076(3) -0.031(3)
C28 0.089(4) 0.064(3) 0.187(6) 0.025(4) 0.060(4) 0.007(3)
C29 0.0407(19) 0.063(2) 0.0397(18) -0.0014(17) 0.0119(16) 0.0010(17)
C30 0.057(2) 0.121(4) 0.064(3) -0.006(3) 0.036(2) 0.006(3)

loop_
_atom_type_symbol
_atom_type_description
_atom_type_scat_dispersion_real
_atom_type_scat_dispersion_imag
_atom_type_scat_source
C C 0.0033 0.0016 'International Tables Vol C Tables 4.2.6.8 and 6.1.1.4'
H H 0.0000 0.0000 'International Tables Vol C Tables 4.2.6.8 and 6.1.1.4'
N N 0.0061 0.0033 'International Tables Vol C Tables 4.2.6.8 and 6.1.1.4'
F F 0.0171 0.0103 'International Tables Vol C Tables 4.2.6.8 and 6.1.1.4'
Ni Ni 0.3393 1.1124 'International Tables Vol C Tables 4.2.6.8 and 6.1.1.4'
P P 0.1023 0.0942 'International Tables Vol C Tables 4.2.6.8 and 6.1.1.4'
Cl Cl 0.1484 0.1585 'International Tables Vol C Tables 4.2.6.8 and 6.1.1.4'

loop_
_geom_angle_atom_site_label_1
_geom_angle_atom_site_label_2
_geom_angle_atom_site_label_3
_geom_angle
N5 Ni1 C17 95.93(12)
N5 Ni1 C3 166.21(13)
C17 Ni1 C3 82.81(13)
N5 Ni1 C5 94.24(11)
C17 Ni1 C5 164.55(13)
C3 Ni1 C5 90.02(13)
C5 N1 C7 111.6(3)
C5 N1 C1 124.1(3)
C7 N1 C1 124.3(3)
C5 N2 C6 110.5(3)
C5 N2 C8 125.5(2)
C6 N2 C8 123.8(3)
C17 N3 C18 111.8(3)
C17 N3 C4 118.6(2)
C18 N3 C4 129.6(3)
C17 N4 C19 110.2(3)
C17 N4 C20 127.6(3)
C19 N4 C20 122.0(3)
C29 N5 Ni1 174.1(3)
F4' P1 F3' 99.1(8)
F4' P1 F5 114.3(8)
F3' P1 F5 146.0(8)
F4' P1 F6 152.6(8)
F3' P1 F6 54.3(8)
F5 P1 F6 91.7(4)
F4' P1 F3 64.2(8)
F3' P1 F3 34.9(7)
F5 P1 F3 174.7(5)
F6 P1 F3 89.1(4)
F4' P1 F2 87.0(8)
F3' P1 F2 90.9(5)
F5 P1 F2 84.8(4)
F6 P1 F2 87.1(4)
F3 P1 F2 89.9(3)
F4' P1 F1 90.7(8)
F3' P1 F1 89.2(5)
F5 P1 F1 96.3(4)
F6 P1 F1 94.8(4)
F3 P1 F1 88.9(3)
F2 P1 F1 177.7(2)
F4' P1 F5' 87.7(7)
F3' P1 F5' 169.1(9)
F5 P1 F5' 30.5(6)
F6 P1 F5' 119.6(7)
F3 P1 F5' 150.3(7)
F2 P1 F5' 98.0(8)
F1 P1 F5' 82.0(8)
F4' P1 F4 26.3(8)
F3' P1 F4 125.3(9)
F5 P1 F4 88.4(4)
F6 P1 F4 176.2(5)
F3 P1 F4 90.4(4)
F2 P1 F4 89.1(4)
F1 P1 F4 88.9(4)
F5' P1 F4 61.4(7)
F4' P1 F6' 167.4(10)
F3' P1 F6' 86.7(7)
F5 P1 F6' 61.9(6)
F6 P1 F6' 36.6(5)
F3 P1 F6' 120.7(6)
F2 P1 F6' 104.1(7)
F1 P1 F6' 78.2(7)
F5' P1 F6' 85.1(7)
F4 P1 F6' 145.6(8)
N1 C1 C2 111.3(3)
C3 C2 C1 128.8(3)
C3 C2 Cl1 121.1(2)
C1 C2 Cl1 110.1(2)
C2 C3 C4 119.9(3)
C2 C3 Ni1 123.3(2)
C4 C3 Ni1 116.1(2)
N3 C4 C3 105.8(2)
N1 C5 N2 103.8(2)
N1 C5 Ni1 127.3(2)
N2 C5 Ni1 128.2(2)
C7 C6 N2 107.1(3)
C6 C7 N1 106.9(3)
C13 C8 C9 121.8(3)
C13 C8 N2 118.9(3)
C9 C8 N2 119.3(3)
C10 C9 C8 118.4(3)
C10 C9 C14 119.9(3)
C8 C9 C14 121.7(3)
C11 C10 C9 121.5(3)
C10 C11 C12 118.3(3)
C10 C11 C15 120.7(4)
C12 C11 C15 121.0(4)
C11 C12 C13 122.5(3)
C8 C13 C12 117.4(3)
C8 C13 C16 121.8(3)
C12 C13 C16 120.8(3)
N3 C17 N4 103.9(3)
N3 C17 Ni1 115.9(2)
N4 C17 Ni1 139.8(2)
C19 C18 N3 106.7(3)
C18 C19 N4 107.3(3)
C21 C20 C25 122.3(3)
C21 C20 N4 118.8(3)
C25 C20 N4 118.8(3)
C20 C21 C22 117.5(3)
C20 C21 C26 121.5(3)
C22 C21 C26 121.0(3)
C21 C22 C23 122.0(4)
C24 C23 C22 117.8(4)
C24 C23 C27 121.5(4)
C22 C23 C27 120.7(4)
C23 C24 C25 122.9(4)
C24 C25 C20 117.5(4)
C24 C25 C28 121.1(4)
C20 C25 C28 121.3(4)
N5 C29 C30 179.0(4)

loop_
_geom_bond_atom_site_label_1
_geom_bond_atom_site_label_2
_geom_bond_distance
Ni1 N5 1.901(3)
Ni1 C17 1.905(3)
Ni1 C3 1.906(3)
Ni1 C5 1.906(3)
Cl1 C2 1.778(3)
F1 P1 1.580(3)
F2 P1 1.574(3)
F3 P1 1.574(6)
F4 P1 1.610(8)
F5 P1 1.542(7)
F6 P1 1.552(5)
F3' P1 1.521(12)
F4' P1 1.49(2)
F5' P1 1.596(13)
F6' P1 1.636(12)
N1 C5 1.360(4)
N1 C7 1.380(4)
N1 C1 1.455(4)
N2 C5 1.365(4)
N2 C6 1.394(4)
N2 C8 1.446(4)
N3 C17 1.350(4)
N3 C18 1.376(4)
N3 C4 1.447(4)
N4 C17 1.367(4)
N4 C19 1.389(4)
N4 C20 1.446(4)
N5 C29 1.134(4)
C1 C2 1.495(4)
C2 C3 1.324(4)
C3 C4 1.513(4)
C6 C7 1.333(5)
C8 C13 1.389(4)
C8 C9 1.396(4)
C9 C10 1.392(5)
C9 C14 1.510(5)
C10 C11 1.381(5)
C11 C12 1.387(5)
C11 C15 1.521(5)
C12 C13 1.392(4)
C13 C16 1.504(4)
C18 C19 1.332(5)
C20 C21 1.385(5)
C20 C25 1.387(5)
C21 C22 1.392(5)
C21 C26 1.506(5)
C22 C23 1.392(5)
C23 C24 1.367(6)
C23 C27 1.518(5)
C24 C25 1.386(5)
C25 C28 1.512(6)
C29 C30 1.459(5)

loop_
_geom_torsion_atom_site_label_1
_geom_torsion_atom_site_label_2
_geom_torsion_atom_site_label_3
_geom_torsion_atom_site_label_4
_geom_torsion
C17 Ni1 N5 C29 98(2)
C3 Ni1 N5 C29 14(3)
C5 Ni1 N5 C29 -93(2)
C5 N1 C1 C2 33.6(4)
C7 N1 C1 C2 -143.1(3)
N1 C1 C2 C3 -23.9(5)
N1 C1 C2 Cl1 156.2(2)
C1 C2 C3 C4 176.6(3)
Cl1 C2 C3 C4 -3.4(4)
C1 C2 C3 Ni1 -13.5(5)
Cl1 C2 C3 Ni1 166.44(17)
N5 Ni1 C3 C2 -76.1(6)
C17 Ni1 C3 C2 -161.7(3)
C5 Ni1 C3 C2 32.1(3)
N5 Ni1 C3 C4 94.1(5)
C17 Ni1 C3 C4 8.6(2)
C5 Ni1 C3 C4 -157.7(2)
C17 N3 C4 C3 3.3(4)
C18 N3 C4 C3 -179.2(3)
C2 C3 C4 N3 162.0(3)
Ni1 C3 C4 N3 -8.6(3)
C7 N1 C5 N2 -0.8(3)
C1 N1 C5 N2 -177.8(3)
C7 N1 C5 Ni1 170.7(2)
C1 N1 C5 Ni1 -6.3(4)
C6 N2 C5 N1 1.1(3)
C8 N2 C5 N1 176.3(3)
C6 N2 C5 Ni1 -170.3(2)
C8 N2 C5 Ni1 4.9(4)
N5 Ni1 C5 N1 143.3(3)
C17 Ni1 C5 N1 -85.6(6)
C3 Ni1 C5 N1 -23.6(3)
N5 Ni1 C5 N2 -47.2(3)
C17 Ni1 C5 N2 83.9(5)
C3 Ni1 C5 N2 146.0(3)
C5 N2 C6 C7 -1.1(4)
C8 N2 C6 C7 -176.4(3)
N2 C6 C7 N1 0.5(4)
C5 N1 C7 C6 0.2(4)
C1 N1 C7 C6 177.2(3)
C5 N2 C8 C13 -70.4(4)
C6 N2 C8 C13 104.1(3)
C5 N2 C8 C9 110.9(3)
C6 N2 C8 C9 -74.5(4)
C13 C8 C9 C10 1.7(5)
N2 C8 C9 C10 -179.7(3)
C13 C8 C9 C14 -180.0(3)
N2 C8 C9 C14 -1.4(5)
C8 C9 C10 C11 1.3(5)
C14 C9 C10 C11 -177.0(3)
C9 C10 C11 C12 -2.7(5)
C9 C10 C11 C15 176.9(4)
C10 C11 C12 C13 1.1(5)
C15 C11 C12 C13 -178.5(4)
C9 C8 C13 C12 -3.2(4)
N2 C8 C13 C12 178.2(3)
C9 C8 C13 C16 175.1(3)
N2 C8 C13 C16 -3.5(4)
C11 C12 C13 C8 1.8(5)
C11 C12 C13 C16 -176.5(3)
C18 N3 C17 N4 0.1(4)
C4 N3 C17 N4 178.0(3)
C18 N3 C17 Ni1 -174.6(3)
C4 N3 C17 Ni1 3.3(4)
C19 N4 C17 N3 0.0(4)
C20 N4 C17 N3 -176.3(3)
C19 N4 C17 Ni1 172.7(3)
C20 N4 C17 Ni1 -3.7(6)
N5 Ni1 C17 N3 -172.8(2)
C3 Ni1 C17 N3 -6.6(2)
C5 Ni1 C17 N3 56.3(6)
N5 Ni1 C17 N4 15.2(4)
C3 Ni1 C17 N4 -178.6(4)
C5 Ni1 C17 N4 -115.7(5)
C17 N3 C18 C19 -0.2(4)
C4 N3 C18 C19 -177.8(3)
N3 C18 C19 N4 0.2(5)
C17 N4 C19 C18 -0.2(4)
C20 N4 C19 C18 176.4(3)
C17 N4 C20 C21 85.0(4)
C19 N4 C20 C21 -90.9(4)
C17 N4 C20 C25 -98.0(4)
C19 N4 C20 C25 86.0(4)
C25 C20 C21 C22 1.9(5)
N4 C20 C21 C22 178.7(3)
C25 C20 C21 C26 -178.1(3)
N4 C20 C21 C26 -1.3(5)
C20 C21 C22 C23 -1.8(5)
C26 C21 C22 C23 178.2(4)
C21 C22 C23 C24 0.2(6)
C21 C22 C23 C27 179.4(4)
C22 C23 C24 C25 1.4(7)
C27 C23 C24 C25 -177.8(4)
C23 C24 C25 C20 -1.3(6)
C23 C24 C25 C28 178.0(5)
C21 C20 C25 C24 -0.4(6)
N4 C20 C25 C24 -177.2(3)
C21 C20 C25 C28 -179.8(4)
N4 C20 C25 C28 3.4(6)
Ni1 N5 C29 C30 128(24)
